data_4079773
loop_
_publ_author_name
'Cui, Haiyan'
'Zhang, Jianying'
'Cui, Chunming'

_publ_section_title
;
 2-Hydro-2-aminophosphasilene with N--Si--P \p Conjugation
;
_journal_issue 1
_journal_name_full Organometallics
_journal_page_first 1
_journal_paper_doi 10.1021/om3008184
_journal_volume 32
_journal_year 2013
_chemical_formula_moiety 'C50 H70 N3 P Si2'
_chemical_formula_sum 'C50 H70 N3 P Si2'
_chemical_formula_weight 800.24
_chemical_name_systematic
; 
 ? 
;
_space_group_IT_number 14
_symmetry_cell_setting monoclinic
_symmetry_space_group_name_Hall '-P 2yn'
_symmetry_space_group_name_H-M 'P 1 21/n 1'
_atom_sites_solution_hydrogens geom
_atom_sites_solution_primary direct
_atom_sites_solution_secondary difmap
_audit_creation_method SHELXL-97
_cell_angle_alpha 90.00
_cell_angle_beta 111.751(3)
_cell_angle_gamma 90.00
_cell_formula_units_Z 4
_cell_length_a 10.149(3)
_cell_length_b 40.372(12)
_cell_length_c 12.504(4)
_cell_measurement_reflns_used 13333
_cell_measurement_temperature 113(2)
_cell_measurement_theta_max 27.9
_cell_measurement_theta_min 1.8
_cell_volume 4759(3)
_computing_cell_refinement 'CrystalClear-SM Expert 2.0 r2'
_computing_data_collection 'CrystalClear-SM Expert 2.0 r2 (Rigaku, 2009)'
_computing_data_reduction 'CrystalClear-SM Expert 2.0 r2'
_computing_molecular_graphics 'Bruker SHELXTL'
_computing_publication_material 'Bruker SHELXTL'
_computing_structure_refinement 'SHELXL-97 (Sheldrick, 1997)'
_computing_structure_solution 'SHELXS-97 (Sheldrick, 1990)'
_diffrn_ambient_temperature 113(2)
_diffrn_detector_area_resol_mean 14.6
_diffrn_measured_fraction_theta_full 0.998
_diffrn_measured_fraction_theta_max 0.998
_diffrn_measurement_device_type 'Bruker P4'
_diffrn_measurement_method '\w scans'
_diffrn_radiation_monochromator graphite
_diffrn_radiation_source 'fine-focus sealed tube'
_diffrn_radiation_type MoK\a
_diffrn_radiation_wavelength 0.71073
_diffrn_reflns_av_R_equivalents 0.0303
_diffrn_reflns_av_sigmaI/netI 0.0329
_diffrn_reflns_limit_h_max 13
_diffrn_reflns_limit_h_min -12
_diffrn_reflns_limit_k_max 53
_diffrn_reflns_limit_k_min -44
_diffrn_reflns_limit_l_max 16
_diffrn_reflns_limit_l_min -14
_diffrn_reflns_number 33823
_diffrn_reflns_theta_full 27.90
_diffrn_reflns_theta_max 27.90
_diffrn_reflns_theta_min 1.82
_diffrn_standards_decay_% 0
_diffrn_standards_interval_count 0
_diffrn_standards_interval_time 0
_diffrn_standards_number 0
_exptl_absorpt_coefficient_mu 0.144
_exptl_absorpt_correction_T_max 0.9746
_exptl_absorpt_correction_T_min 0.9691
_exptl_absorpt_correction_type multi-scan
_exptl_absorpt_process_details Crystalclear
_exptl_crystal_colour Red
_exptl_crystal_density_diffrn 1.117
_exptl_crystal_density_method 'not measured'
_exptl_crystal_description Prism
_exptl_crystal_F_000 1736
_exptl_crystal_size_max 0.22
_exptl_crystal_size_mid 0.20
_exptl_crystal_size_min 0.18
_refine_diff_density_max 0.456
_refine_diff_density_min -0.391
_refine_diff_density_rms 0.045
_refine_ls_extinction_method none
_refine_ls_goodness_of_fit_ref 1.026
_refine_ls_hydrogen_treatment mixed
_refine_ls_matrix_type full
_refine_ls_number_parameters 589
_refine_ls_number_reflns 11364
_refine_ls_number_restraints 60
_refine_ls_restrained_S_all 1.031
_refine_ls_R_factor_all 0.0463
_refine_ls_R_factor_gt 0.0411
_refine_ls_shift/su_max 0.058
_refine_ls_shift/su_mean 0.001
_refine_ls_structure_factor_coef Fsqd
_refine_ls_weighting_details 'calc w=1/[\s^2^(Fo^2^)+(0.0652P)^2^+1.1781P] where P=(Fo^2^+2Fc^2^)/3'
_refine_ls_weighting_scheme calc
_refine_ls_wR_factor_gt 0.1129
_refine_ls_wR_factor_ref 0.1173
_reflns_number_gt 10060
_reflns_number_total 11364
_reflns_threshold_expression >2sigma(I)
_cod_data_source_file om3008184_si_002.cif
_cod_data_source_block shelx
_cod_depositor_comments
;
The following automatic conversions were performed:

'_exptl_absorpt_correction_type' value 'Multi-scan' changed to
'multi-scan' according to the built-in table from CIF Core dictionary
named 'cif_core.dic' version 2.4.1 from 2010-06-29.

Automatic conversion script
Id: cif_fix_values 1715 2011-07-08 13:25:40Z adriana 
;
_cod_original_cell_volume 4758(3)
_cod_original_sg_symbol_H-M P2(1)/n
_cod_database_code 4079773

loop_
_symmetry_equiv_pos_as_xyz
'x, y, z'
'-x+1/2, y+1/2, -z+1/2'
'-x, -y, -z'
'x-1/2, -y-1/2, z-1/2'

loop_
_atom_site_label
_atom_site_type_symbol
_atom_site_fract_x
_atom_site_fract_y
_atom_site_fract_z
_atom_site_U_iso_or_equiv
_atom_site_adp_type
_atom_site_occupancy
_atom_site_symmetry_multiplicity
_atom_site_calc_flag
_atom_site_refinement_flags
_atom_site_disorder_assembly
_atom_site_disorder_group
P1 P 0.95535(3) 0.128166(8) 0.43950(3) 0.02261(8) Uani 1 1 d . . .
Si1 Si 0.73639(3) 0.119311(8) 0.32984(3) 0.01829(8) Uani 1 1 d . . .
Si2 Si 0.79843(4) 0.043264(8) 0.34891(3) 0.02625(9) Uani 1 1 d . . .
N1 N 0.68690(11) 0.07780(2) 0.29574(9) 0.0215(2) Uani 1 1 d . . .
N2 N 0.56274(11) 0.15764(2) 0.12105(9) 0.0193(2) Uani 1 1 d . . .
N3 N 0.77130(10) 0.14662(2) 0.11976(9) 0.0194(2) Uani 1 1 d . . .
C1 C 0.54117(13) 0.07089(3) 0.22252(11) 0.0223(2) Uani 1 1 d . . .
C2 C 0.43512(14) 0.06929(3) 0.27090(12) 0.0254(3) Uani 1 1 d . . .
C3 C 0.29737(15) 0.06042(3) 0.20039(13) 0.0301(3) Uani 1 1 d . . .
H3 H 0.2260 0.0594 0.2324 0.036 Uiso 1 1 calc R . .
C4 C 0.26218(15) 0.05314(4) 0.08499(13) 0.0324(3) Uani 1 1 d . . .
H4 H 0.1681 0.0468 0.0387 0.039 Uiso 1 1 calc R . .
C5 C 0.36547(14) 0.05522(3) 0.03768(13) 0.0295(3) Uani 1 1 d . . .
H5 H 0.3412 0.0503 -0.0416 0.035 Uiso 1 1 calc R . .
C6 C 0.50447(14) 0.06444(3) 0.10383(12) 0.0248(3) Uani 1 1 d . . .
C7 C 0.46436(15) 0.07569(4) 0.39752(12) 0.0298(3) Uani 1 1 d . . .
H7 H 0.5645 0.0836 0.4347 0.036 Uiso 1 1 calc R . .
C8 C 0.4487(2) 0.04379(5) 0.45806(16) 0.0494(4) Uani 1 1 d . . .
H8A H 0.3505 0.0359 0.4240 0.074 Uiso 1 1 calc R . .
H8B H 0.4728 0.0482 0.5402 0.074 Uiso 1 1 calc R . .
H8C H 0.5127 0.0268 0.4487 0.074 Uiso 1 1 calc R . .
C9 C 0.36618(16) 0.10264(4) 0.41275(14) 0.0394(3) Uani 1 1 d . . .
H9A H 0.3817 0.1234 0.3783 0.059 Uiso 1 1 calc R . .
H9B H 0.3869 0.1061 0.4950 0.059 Uiso 1 1 calc R . .
H9C H 0.2672 0.0957 0.3747 0.059 Uiso 1 1 calc R . .
C10 C 0.61024(14) 0.06704(3) 0.04418(12) 0.0279(3) Uani 1 1 d . . .
H10 H 0.6984 0.0776 0.0991 0.033 Uiso 1 1 calc R . .
C11 C 0.65098(19) 0.03316(4) 0.00983(17) 0.0442(4) Uani 1 1 d . . .
H11A H 0.6943 0.0195 0.0789 0.066 Uiso 1 1 calc R . .
H11B H 0.7189 0.0362 -0.0283 0.066 Uiso 1 1 calc R . .
H11C H 0.5658 0.0221 -0.0430 0.066 Uiso 1 1 calc R . .
C12 C 0.55363(15) 0.08884(4) -0.06341(12) 0.0343(3) Uani 1 1 d . . .
H12A H 0.4713 0.0781 -0.1212 0.051 Uiso 1 1 calc R . .
H12B H 0.6279 0.0920 -0.0949 0.051 Uiso 1 1 calc R . .
H12C H 0.5254 0.1104 -0.0430 0.051 Uiso 1 1 calc R . .
C13 C 0.69339(18) 0.00429(3) 0.29669(16) 0.0404(4) Uani 1 1 d . . .
H13A H 0.6234 0.0020 0.3331 0.061 Uiso 1 1 calc R . .
H13B H 0.7575 -0.0148 0.3168 0.061 Uiso 1 1 calc R . .
H13C H 0.6444 0.0053 0.2129 0.061 Uiso 1 1 calc R . .
C14 C 0.86856(19) 0.04056(4) 0.50766(14) 0.0408(4) Uani 1 1 d . . .
H14A H 0.9305 0.0596 0.5403 0.061 Uiso 1 1 calc R . .
H14B H 0.9228 0.0200 0.5321 0.061 Uiso 1 1 calc R . .
H14C H 0.7895 0.0407 0.5348 0.061 Uiso 1 1 calc R . .
C15 C 0.95199(15) 0.04496(4) 0.30070(14) 0.0341(3) Uani 1 1 d . . .
H15A H 0.9169 0.0471 0.2167 0.051 Uiso 1 1 calc R . .
H15B H 1.0078 0.0246 0.3239 0.051 Uiso 1 1 calc R . .
H15C H 1.0118 0.0641 0.3362 0.051 Uiso 1 1 calc R . .
C16 C 0.68388(12) 0.14031(3) 0.17739(10) 0.0176(2) Uani 1 1 d . . .
C17 C 0.57730(14) 0.17578(3) 0.03128(11) 0.0239(2) Uani 1 1 d . . .
C18 C 0.70760(14) 0.16886(3) 0.03070(11) 0.0240(3) Uani 1 1 d . . .
C19 C 0.43242(12) 0.15469(3) 0.14805(11) 0.0221(2) Uani 1 1 d . . .
H19 H 0.4493 0.1360 0.2040 0.027 Uiso 1 1 calc R . .
C20 C 0.30322(14) 0.14513(4) 0.04250(12) 0.0299(3) Uani 1 1 d . . .
H20A H 0.2682 0.1647 -0.0064 0.045 Uiso 1 1 calc R . .
H20B H 0.2285 0.1367 0.0672 0.045 Uiso 1 1 calc R . .
H20C H 0.3300 0.1280 -0.0010 0.045 Uiso 1 1 calc R . .
C21 C 0.40711(14) 0.18538(3) 0.20847(13) 0.0302(3) Uani 1 1 d . . .
H21A H 0.4883 0.1888 0.2806 0.045 Uiso 1 1 calc R . .
H21B H 0.3209 0.1824 0.2253 0.045 Uiso 1 1 calc R . .
H21C H 0.3958 0.2047 0.1585 0.045 Uiso 1 1 calc R . .
C22 C 0.46624(16) 0.19755(4) -0.05093(14) 0.0360(3) Uani 1 1 d . . .
H22A H 0.5117 0.2141 -0.0832 0.054 Uiso 1 1 calc R . .
H22B H 0.4132 0.2088 -0.0101 0.054 Uiso 1 1 calc R . .
H22C H 0.4011 0.1840 -0.1133 0.054 Uiso 1 1 calc R . .
C23 C 0.77278(17) 0.18192(4) -0.05037(13) 0.0374(3) Uani 1 1 d . . .
H23A H 0.7742 0.1644 -0.1042 0.056 Uiso 1 1 calc R . .
H23B H 0.8700 0.1892 -0.0065 0.056 Uiso 1 1 calc R . .
H23C H 0.7168 0.2007 -0.0935 0.056 Uiso 1 1 calc R . .
C24 C 0.91223(12) 0.13018(3) 0.14893(11) 0.0208(2) Uani 1 1 d . . .
H24 H 0.9225 0.1143 0.2129 0.025 Uiso 1 1 calc R . .
C25 C 0.92337(14) 0.10975(3) 0.04960(12) 0.0285(3) Uani 1 1 d . . .
H25A H 0.8425 0.0945 0.0207 0.043 Uiso 1 1 calc R . .
H25B H 1.0118 0.0970 0.0770 0.043 Uiso 1 1 calc R . .
H25C H 0.9228 0.1246 -0.0125 0.043 Uiso 1 1 calc R . .
C26 C 1.03359(14) 0.15481(3) 0.19509(12) 0.0266(3) Uani 1 1 d . . .
H26A H 1.0355 0.1691 0.1322 0.040 Uiso 1 1 calc R . .
H26B H 1.1236 0.1428 0.2278 0.040 Uiso 1 1 calc R . .
H26C H 1.0199 0.1685 0.2550 0.040 Uiso 1 1 calc R . .
C27 C 0.95172(13) 0.16021(3) 0.54572(11) 0.0242(3) Uani 1 1 d . A .
C28 C 0.94105(14) 0.15217(4) 0.65256(12) 0.0299(3) Uani 1 1 d D . .
C29 C 0.96185(17) 0.17644(4) 0.73718(13) 0.0388(3) Uani 1 1 d . A .
H29 H 0.9539 0.1705 0.8080 0.047 Uiso 1 1 calc R . .
C30 C 0.99356(19) 0.20874(4) 0.72074(15) 0.0445(4) Uani 1 1 d . . .
H30 H 1.0058 0.2250 0.7786 0.053 Uiso 1 1 calc R A .
C31 C 1.00719(18) 0.21697(4) 0.61796(14) 0.0389(3) Uani 1 1 d . A .
H31 H 1.0299 0.2391 0.6057 0.047 Uiso 1 1 calc R . .
C32 C 0.98824(14) 0.19338(3) 0.53177(12) 0.0278(3) Uani 1 1 d . . .
C33 C 1.01788(14) 0.20591(3) 0.43017(12) 0.0258(3) Uani 1 1 d . A .
C34 C 0.90974(14) 0.22006(3) 0.33624(12) 0.0273(3) Uani 1 1 d . . .
C35 C 0.94299(16) 0.23547(3) 0.24955(13) 0.0315(3) Uani 1 1 d . A .
H35 H 0.8686 0.2444 0.1848 0.038 Uiso 1 1 calc R . .
C36 C 1.08203(17) 0.23807(3) 0.25542(14) 0.0342(3) Uani 1 1 d . . .
C37 C 1.18813(16) 0.22393(3) 0.34969(14) 0.0331(3) Uani 1 1 d . A .
H37 H 1.2839 0.2256 0.3555 0.040 Uiso 1 1 calc R . .
C38 C 1.15869(15) 0.20735(3) 0.43581(13) 0.0297(3) Uani 1 1 d . . .
C39 C 0.75920(15) 0.21883(4) 0.32960(14) 0.0334(3) Uani 1 1 d . A .
H39A H 0.7384 0.1966 0.3510 0.050 Uiso 1 1 calc R . .
H39B H 0.6950 0.2239 0.2508 0.050 Uiso 1 1 calc R . .
H39C H 0.7459 0.2352 0.3827 0.050 Uiso 1 1 calc R . .
C40 C 1.1163(2) 0.25497(4) 0.16108(17) 0.0486(4) Uani 1 1 d . A .
H40A H 1.0742 0.2424 0.0893 0.073 Uiso 1 1 calc R . .
H40B H 1.2195 0.2559 0.1828 0.073 Uiso 1 1 calc R . .
H40C H 1.0776 0.2775 0.1499 0.073 Uiso 1 1 calc R . .
C41 C 1.27455(16) 0.18954(4) 0.53088(15) 0.0386(3) Uani 1 1 d . A .
H41A H 1.3649 0.1924 0.5203 0.058 Uiso 1 1 calc R . .
H41B H 1.2516 0.1659 0.5286 0.058 Uiso 1 1 calc R . .
H41C H 1.2824 0.1988 0.6055 0.058 Uiso 1 1 calc R . .
C42 C 0.8998(8) 0.11931(13) 0.6875(9) 0.0295(16) Uani 0.406(11) 1 d PGD A 1
C43 C 0.7626(8) 0.11243(14) 0.6806(7) 0.0310(13) Uani 0.406(11) 1 d PGD A 1
C44 C 0.7316(9) 0.08188(16) 0.7169(6) 0.0499(18) Uani 0.406(11) 1 d PG A 1
C45 C 0.8376(12) 0.05821(11) 0.7600(6) 0.058(3) Uani 0.406(11) 1 d PGD A 1
C46 C 0.9747(10) 0.06509(11) 0.7669(6) 0.0466(19) Uani 0.406(11) 1 d PG A 1
C47 C 1.0058(8) 0.09564(16) 0.7307(8) 0.0404(15) Uani 0.406(11) 1 d PGD A 1
C48 C 0.6514(9) 0.1389(2) 0.6375(10) 0.0414(19) Uani 0.406(11) 1 d PDU A 1
H48A H 0.5667 0.1323 0.6521 0.062 Uiso 0.406(11) 1 calc PR A 1
H48B H 0.6267 0.1420 0.5546 0.062 Uiso 0.406(11) 1 calc PR A 1
H48C H 0.6883 0.1598 0.6777 0.062 Uiso 0.406(11) 1 calc PR A 1
C49 C 0.8009(14) 0.02385(13) 0.7901(8) 0.074(3) Uani 0.406(11) 1 d PDU A 1
H49A H 0.8110 0.0077 0.7351 0.111 Uiso 0.406(11) 1 calc PR A 1
H49B H 0.7028 0.0237 0.7866 0.111 Uiso 0.406(11) 1 calc PR A 1
H49C H 0.8651 0.0180 0.8681 0.111 Uiso 0.406(11) 1 calc PR A 1
C50 C 1.1551(9) 0.1009(3) 0.7348(9) 0.0442(19) Uani 0.406(11) 1 d PDU A 1
H50A H 1.2090 0.0802 0.7580 0.066 Uiso 0.406(11) 1 calc PR A 1
H50B H 1.2013 0.1183 0.7907 0.066 Uiso 0.406(11) 1 calc PR A 1
H50C H 1.1519 0.1075 0.6585 0.066 Uiso 0.406(11) 1 calc PR A 1
C42' C 0.9284(5) 0.11703(11) 0.6902(6) 0.0314(11) Uani 0.594(11) 1 d PGD A 2
C43' C 0.8007(5) 0.10730(10) 0.6976(5) 0.0365(10) Uani 0.594(11) 1 d PGD A 2
C44' C 0.7914(5) 0.07714(10) 0.7480(4) 0.0402(10) Uani 0.594(11) 1 d PG A 2
C45' C 0.9097(6) 0.05671(7) 0.7908(4) 0.0484(12) Uani 0.594(11) 1 d PGD A 2
C46' C 1.0373(5) 0.06644(9) 0.7834(4) 0.0492(11) Uani 0.594(11) 1 d PG A 2
C47' C 1.0467(5) 0.09660(12) 0.7330(5) 0.0365(9) Uani 0.594(11) 1 d PGD A 2
C48' C 0.6697(7) 0.12881(16) 0.6553(6) 0.0406(11) Uani 0.594(11) 1 d PDU A 2
H48D H 0.5914 0.1173 0.6675 0.061 Uiso 0.594(11) 1 calc PR A 2
H48E H 0.6438 0.1333 0.5730 0.061 Uiso 0.594(11) 1 calc PR A 2
H48F H 0.6890 0.1498 0.6980 0.061 Uiso 0.594(11) 1 calc PR A 2
C49' C 0.9012(8) 0.02281(9) 0.8419(4) 0.0603(15) Uani 0.594(11) 1 d PDU A 2
H49D H 0.9758 0.0084 0.8358 0.090 Uiso 0.594(11) 1 calc PR A 2
H49E H 0.8082 0.0129 0.7996 0.090 Uiso 0.594(11) 1 calc PR A 2
H49F H 0.9140 0.0253 0.9231 0.090 Uiso 0.594(11) 1 calc PR A 2
C50' C 1.1842(6) 0.1076(2) 0.7242(7) 0.0483(14) Uani 0.594(11) 1 d PDU A 2
H50D H 1.2614 0.0933 0.7721 0.073 Uiso 0.594(11) 1 calc PR A 2
H50E H 1.2041 0.1306 0.7510 0.073 Uiso 0.594(11) 1 calc PR A 2
H50F H 1.1766 0.1062 0.6439 0.073 Uiso 0.594(11) 1 calc PR A 2
H1 H 0.6389(16) 0.1343(4) 0.3596(13) 0.025(4) Uiso 1 1 d . . .

loop_
_atom_site_aniso_label
_atom_site_aniso_U_11
_atom_site_aniso_U_22
_atom_site_aniso_U_33
_atom_site_aniso_U_23
_atom_site_aniso_U_13
_atom_site_aniso_U_12
P1 0.02062(16) 0.02513(16) 0.01967(16) -0.00341(11) 0.00465(12) 0.00073(11)
Si1 0.02042(16) 0.01728(15) 0.01702(16) 0.00002(11) 0.00677(12) -0.00018(11)
Si2 0.02964(19) 0.01777(16) 0.0300(2) 0.00304(13) 0.00952(15) 0.00333(13)
N1 0.0212(5) 0.0171(5) 0.0246(5) 0.0006(4) 0.0066(4) -0.0005(4)
N2 0.0197(5) 0.0188(5) 0.0198(5) 0.0014(4) 0.0077(4) 0.0015(4)
N3 0.0207(5) 0.0198(5) 0.0188(5) 0.0003(4) 0.0088(4) 0.0000(4)
C1 0.0224(6) 0.0153(5) 0.0281(6) -0.0002(4) 0.0082(5) -0.0016(4)
C2 0.0268(6) 0.0211(6) 0.0294(7) 0.0020(5) 0.0116(5) -0.0024(5)
C3 0.0262(6) 0.0297(7) 0.0365(7) 0.0009(5) 0.0142(6) -0.0055(5)
C4 0.0253(6) 0.0317(7) 0.0379(8) -0.0045(6) 0.0088(6) -0.0084(5)
C5 0.0290(7) 0.0270(6) 0.0311(7) -0.0074(5) 0.0094(6) -0.0063(5)
C6 0.0257(6) 0.0186(5) 0.0303(7) -0.0049(5) 0.0107(5) -0.0028(4)
C7 0.0287(7) 0.0351(7) 0.0279(7) 0.0045(5) 0.0131(5) -0.0036(5)
C8 0.0544(10) 0.0544(11) 0.0403(9) 0.0166(8) 0.0187(8) -0.0111(8)
C9 0.0305(7) 0.0566(10) 0.0340(8) -0.0056(7) 0.0154(6) -0.0003(7)
C10 0.0269(6) 0.0278(6) 0.0304(7) -0.0103(5) 0.0123(5) -0.0049(5)
C11 0.0472(9) 0.0349(8) 0.0585(11) -0.0204(7) 0.0290(8) -0.0050(7)
C12 0.0310(7) 0.0451(8) 0.0279(7) -0.0088(6) 0.0123(6) -0.0076(6)
C13 0.0459(9) 0.0196(6) 0.0539(10) 0.0027(6) 0.0163(8) -0.0007(6)
C14 0.0540(10) 0.0306(7) 0.0336(8) 0.0098(6) 0.0114(7) 0.0113(6)
C15 0.0320(7) 0.0279(7) 0.0415(8) 0.0025(6) 0.0126(6) 0.0095(5)
C16 0.0181(5) 0.0170(5) 0.0176(5) -0.0021(4) 0.0066(4) -0.0013(4)
C17 0.0280(6) 0.0226(6) 0.0214(6) 0.0044(5) 0.0093(5) 0.0016(5)
C18 0.0281(6) 0.0247(6) 0.0207(6) 0.0036(5) 0.0109(5) 0.0005(5)
C19 0.0183(5) 0.0238(6) 0.0253(6) -0.0004(5) 0.0092(5) 0.0006(4)
C20 0.0218(6) 0.0346(7) 0.0309(7) -0.0043(5) 0.0069(5) -0.0006(5)
C21 0.0246(6) 0.0304(7) 0.0390(8) -0.0084(6) 0.0156(6) -0.0002(5)
C22 0.0369(8) 0.0355(7) 0.0353(8) 0.0157(6) 0.0132(6) 0.0115(6)
C23 0.0387(8) 0.0476(9) 0.0320(8) 0.0153(6) 0.0203(7) 0.0040(6)
C24 0.0190(5) 0.0216(5) 0.0232(6) -0.0022(4) 0.0094(5) 0.0010(4)
C25 0.0272(6) 0.0311(7) 0.0307(7) -0.0095(5) 0.0149(5) -0.0021(5)
C26 0.0228(6) 0.0275(6) 0.0310(7) -0.0054(5) 0.0117(5) -0.0036(5)
C27 0.0197(6) 0.0298(6) 0.0204(6) -0.0049(5) 0.0042(5) -0.0005(5)
C28 0.0263(6) 0.0394(7) 0.0225(6) -0.0056(5) 0.0075(5) -0.0029(5)
C29 0.0401(8) 0.0536(9) 0.0253(7) -0.0121(6) 0.0153(6) -0.0088(7)
C30 0.0531(10) 0.0485(9) 0.0364(9) -0.0223(7) 0.0218(8) -0.0124(7)
C31 0.0476(9) 0.0337(8) 0.0371(8) -0.0138(6) 0.0176(7) -0.0084(6)
C32 0.0261(6) 0.0296(6) 0.0260(7) -0.0081(5) 0.0079(5) -0.0018(5)
C33 0.0287(6) 0.0199(6) 0.0294(7) -0.0076(5) 0.0114(5) -0.0037(5)
C34 0.0295(7) 0.0193(6) 0.0328(7) -0.0064(5) 0.0111(6) -0.0020(5)
C35 0.0392(8) 0.0212(6) 0.0343(7) -0.0020(5) 0.0139(6) 0.0012(5)
C36 0.0461(8) 0.0210(6) 0.0426(8) -0.0057(6) 0.0247(7) -0.0043(6)
C37 0.0334(7) 0.0255(6) 0.0451(9) -0.0120(6) 0.0200(7) -0.0071(5)
C38 0.0287(7) 0.0245(6) 0.0347(7) -0.0118(5) 0.0104(6) -0.0049(5)
C39 0.0291(7) 0.0285(7) 0.0409(8) -0.0026(6) 0.0109(6) 0.0005(5)
C40 0.0620(11) 0.0371(8) 0.0595(11) 0.0049(8) 0.0374(10) -0.0024(8)
C41 0.0276(7) 0.0405(8) 0.0423(9) -0.0101(7) 0.0068(6) -0.0015(6)
C42 0.037(3) 0.032(3) 0.018(2) -0.0042(19) 0.008(2) 0.005(2)
C43 0.035(3) 0.035(2) 0.031(3) -0.0124(19) 0.023(3) -0.011(2)
C44 0.075(5) 0.054(3) 0.023(3) -0.015(2) 0.021(3) -0.019(3)
C45 0.112(8) 0.048(4) 0.025(3) -0.009(3) 0.039(4) -0.032(4)
C46 0.085(6) 0.035(2) 0.022(3) 0.0063(18) 0.022(4) 0.009(3)
C47 0.045(4) 0.053(3) 0.024(2) -0.002(2) 0.014(3) 0.002(3)
C48 0.032(3) 0.054(5) 0.043(4) -0.014(3) 0.020(3) -0.013(3)
C49 0.134(7) 0.049(3) 0.061(4) -0.008(3) 0.062(5) -0.026(4)
C50 0.052(5) 0.045(3) 0.025(3) 0.008(2) 0.002(3) 0.004(3)
C42' 0.0319(19) 0.048(3) 0.0198(19) -0.0025(17) 0.0156(16) -0.0031(16)
C43' 0.035(2) 0.054(2) 0.0233(17) -0.0066(13) 0.0138(18) 0.0003(16)
C44' 0.055(3) 0.049(2) 0.0244(19) -0.0034(17) 0.0233(19) -0.009(2)
C45' 0.080(4) 0.048(2) 0.024(2) -0.0006(14) 0.028(2) 0.000(2)
C46' 0.053(3) 0.071(2) 0.0214(17) 0.0064(14) 0.0109(19) 0.0067(19)
C47' 0.036(2) 0.055(2) 0.0192(15) 0.0069(13) 0.0110(17) 0.0066(15)
C48' 0.047(2) 0.049(3) 0.032(2) -0.012(2) 0.0206(18) -0.0102(19)
C49' 0.099(4) 0.0511(19) 0.049(2) 0.0054(16) 0.049(3) 0.002(2)
C50' 0.0309(18) 0.076(4) 0.034(2) 0.020(2) 0.0077(16) 0.010(2)

loop_
_atom_type_symbol
_atom_type_description
_atom_type_scat_dispersion_real
_atom_type_scat_dispersion_imag
_atom_type_scat_source
C C 0.0033 0.0016 'International Tables Vol C Tables 4.2.6.8 and 6.1.1.4'
H H 0.0000 0.0000 'International Tables Vol C Tables 4.2.6.8 and 6.1.1.4'
N N 0.0061 0.0033 'International Tables Vol C Tables 4.2.6.8 and 6.1.1.4'
Si Si 0.0817 0.0704 'International Tables Vol C Tables 4.2.6.8 and 6.1.1.4'
P P 0.1023 0.0942 'International Tables Vol C Tables 4.2.6.8 and 6.1.1.4'

loop_
_geom_angle_atom_site_label_1
_geom_angle_atom_site_label_2
_geom_angle_atom_site_label_3
_geom_angle
C27 P1 Si1 106.21(4)
N1 Si1 C16 103.01(5)
N1 Si1 P1 116.45(4)
C16 Si1 P1 112.81(4)
N1 Si1 H1 109.1(7)
C16 Si1 H1 96.5(7)
P1 Si1 H1 116.4(7)
N1 Si2 C14 112.95(6)
N1 Si2 C15 110.17(6)
C14 Si2 C15 108.27(8)
N1 Si2 C13 109.22(7)
C14 Si2 C13 105.50(8)
C15 Si2 C13 110.64(7)
C1 N1 Si1 118.05(8)
C1 N1 Si2 116.63(8)
Si1 N1 Si2 125.25(6)
C16 N2 C17 109.98(10)
C16 N2 C19 123.37(10)
C17 N2 C19 126.46(10)
C16 N3 C18 110.17(10)
C16 N3 C24 122.79(10)
C18 N3 C24 126.99(10)
C6 C1 C2 119.53(12)
C6 C1 N1 120.59(11)
C2 C1 N1 119.84(12)
C3 C2 C1 118.90(13)
C3 C2 C7 117.69(12)
C1 C2 C7 123.38(12)
C4 C3 C2 121.64(13)
C4 C3 H3 119.2
C2 C3 H3 119.2
C3 C4 C5 119.29(13)
C3 C4 H4 120.4
C5 C4 H4 120.4
C4 C5 C6 121.48(13)
C4 C5 H5 119.3
C6 C5 H5 119.3
C5 C6 C1 119.11(12)
C5 C6 C10 118.03(12)
C1 C6 C10 122.87(11)
C2 C7 C8 110.84(13)
C2 C7 C9 111.37(12)
C8 C7 C9 110.10(13)
C2 C7 H7 108.1
C8 C7 H7 108.1
C9 C7 H7 108.1
C7 C8 H8A 109.5
C7 C8 H8B 109.5
H8A C8 H8B 109.5
C7 C8 H8C 109.5
H8A C8 H8C 109.5
H8B C8 H8C 109.5
C7 C9 H9A 109.5
C7 C9 H9B 109.5
H9A C9 H9B 109.5
C7 C9 H9C 109.5
H9A C9 H9C 109.5
H9B C9 H9C 109.5
C6 C10 C12 111.56(11)
C6 C10 C11 112.82(12)
C12 C10 C11 108.60(13)
C6 C10 H10 107.9
C12 C10 H10 107.9
C11 C10 H10 107.9
C10 C11 H11A 109.5
C10 C11 H11B 109.5
H11A C11 H11B 109.5
C10 C11 H11C 109.5
H11A C11 H11C 109.5
H11B C11 H11C 109.5
C10 C12 H12A 109.5
C10 C12 H12B 109.5
H12A C12 H12B 109.5
C10 C12 H12C 109.5
H12A C12 H12C 109.5
H12B C12 H12C 109.5
Si2 C13 H13A 109.5
Si2 C13 H13B 109.5
H13A C13 H13B 109.5
Si2 C13 H13C 109.5
H13A C13 H13C 109.5
H13B C13 H13C 109.5
Si2 C14 H14A 109.5
Si2 C14 H14B 109.5
H14A C14 H14B 109.5
Si2 C14 H14C 109.5
H14A C14 H14C 109.5
H14B C14 H14C 109.5
Si2 C15 H15A 109.5
Si2 C15 H15B 109.5
H15A C15 H15B 109.5
Si2 C15 H15C 109.5
H15A C15 H15C 109.5
H15B C15 H15C 109.5
N3 C16 N2 105.73(10)
N3 C16 Si1 126.73(9)
N2 C16 Si1 126.16(9)
C18 C17 N2 106.93(11)
C18 C17 C22 127.29(12)
N2 C17 C22 125.74(12)
C17 C18 N3 107.12(11)
C17 C18 C23 127.48(12)
N3 C18 C23 125.40(12)
N2 C19 C21 112.07(10)
N2 C19 C20 112.07(11)
C21 C19 C20 112.73(11)
N2 C19 H19 106.5
C21 C19 H19 106.5
C20 C19 H19 106.5
C19 C20 H20A 109.5
C19 C20 H20B 109.5
H20A C20 H20B 109.5
C19 C20 H20C 109.5
H20A C20 H20C 109.5
H20B C20 H20C 109.5
C19 C21 H21A 109.5
C19 C21 H21B 109.5
H21A C21 H21B 109.5
C19 C21 H21C 109.5
H21A C21 H21C 109.5
H21B C21 H21C 109.5
C17 C22 H22A 109.5
C17 C22 H22B 109.5
H22A C22 H22B 109.5
C17 C22 H22C 109.5
H22A C22 H22C 109.5
H22B C22 H22C 109.5
C18 C23 H23A 109.5
C18 C23 H23B 109.5
H23A C23 H23B 109.5
C18 C23 H23C 109.5
H23A C23 H23C 109.5
H23B C23 H23C 109.5
N3 C24 C26 111.71(10)
N3 C24 C25 113.16(10)
C26 C24 C25 111.57(10)
N3 C24 H24 106.6
C26 C24 H24 106.6
C25 C24 H24 106.6
C24 C25 H25A 109.5
C24 C25 H25B 109.5
H25A C25 H25B 109.5
C24 C25 H25C 109.5
H25A C25 H25C 109.5
H25B C25 H25C 109.5
C24 C26 H26A 109.5
C24 C26 H26B 109.5
H26A C26 H26B 109.5
C24 C26 H26C 109.5
H26A C26 H26C 109.5
H26B C26 H26C 109.5
C32 C27 C28 116.55(12)
C32 C27 P1 119.53(10)
C28 C27 P1 122.77(10)
C29 C28 C27 120.63(14)
C29 C28 C42 112.2(4)
C27 C28 C42 127.1(4)
C29 C28 C42' 115.3(3)
C27 C28 C42' 123.5(3)
C42 C28 C42' 11.2(4)
C30 C29 C28 121.89(15)
C30 C29 H29 119.1
C28 C29 H29 119.1
C29 C30 C31 118.41(14)
C29 C30 H30 120.8
C31 C30 H30 120.8
C30 C31 C32 121.36(15)
C30 C31 H31 119.3
C32 C31 H31 119.3
C31 C32 C27 121.11(14)
C31 C32 C33 114.25(13)
C27 C32 C33 124.55(11)
C34 C33 C38 119.49(13)
C34 C33 C32 120.57(12)
C38 C33 C32 119.43(13)
C35 C34 C33 119.61(13)
C35 C34 C39 120.43(13)
C33 C34 C39 119.95(13)
C36 C35 C34 121.73(14)
C36 C35 H35 119.1
C34 C35 H35 119.1
C35 C36 C37 117.77(14)
C35 C36 C40 121.08(15)
C37 C36 C40 121.13(15)
C36 C37 C38 122.19(14)
C36 C37 H37 118.9
C38 C37 H37 118.9
C37 C38 C33 119.15(14)
C37 C38 C41 120.72(13)
C33 C38 C41 120.05(14)
C34 C39 H39A 109.5
C34 C39 H39B 109.5
H39A C39 H39B 109.5
C34 C39 H39C 109.5
H39A C39 H39C 109.5
H39B C39 H39C 109.5
C36 C40 H40A 109.5
C36 C40 H40B 109.5
H40A C40 H40B 109.5
C36 C40 H40C 109.5
H40A C40 H40C 109.5
H40B C40 H40C 109.5
C38 C41 H41A 109.5
C38 C41 H41B 109.5
H41A C41 H41B 109.5
C38 C41 H41C 109.5
H41A C41 H41C 109.5
H41B C41 H41C 109.5
C43 C42 C47 120.0
C43 C42 C28 122.6(4)
C47 C42 C28 117.4(4)
C42 C43 C44 120.0
C42 C43 C48 118.8(5)
C44 C43 C48 121.2(5)
C43 C44 C45 120.0
C46 C45 C44 120.0
C46 C45 C49 119.9(5)
C44 C45 C49 119.9(5)
C47 C46 C45 120.0
C46 C47 C42 120.0
C46 C47 C50 117.3(5)
C42 C47 C50 122.7(5)
C43' C42' C47' 120.0
C43' C42' C28 118.3(3)
C47' C42' C28 121.0(3)
C42' C43' C44' 120.0
C42' C43' C48' 122.4(4)
C44' C43' C48' 117.6(4)
C45' C44' C43' 120.0
C46' C45' C44' 120.0
C46' C45' C49' 118.7(3)
C44' C45' C49' 121.2(3)
C45' C46' C47' 120.0
C46' C47' C42' 120.0
C46' C47' C50' 120.8(4)
C42' C47' C50' 119.2(4)
C43' C48' H48D 109.5
C43' C48' H48E 109.5
H48D C48' H48E 109.5
C43' C48' H48F 109.5
H48D C48' H48F 109.5
H48E C48' H48F 109.5
C45' C49' H49D 109.5
C45' C49' H49E 109.5
H49D C49' H49E 109.5
C45' C49' H49F 109.5
H49D C49' H49F 109.5
H49E C49' H49F 109.5
C47' C50' H50D 109.5
C47' C50' H50E 109.5
H50D C50' H50E 109.5
C47' C50' H50F 109.5
H50D C50' H50F 109.5
H50E C50' H50F 109.5

loop_
_geom_bond_atom_site_label_1
_geom_bond_atom_site_label_2
_geom_bond_distance
P1 C27 1.8642(14)
P1 Si1 2.1652(8)
Si1 N1 1.7561(11)
Si1 C16 1.9707(13)
Si1 H1 1.325(15)
Si2 N1 1.7633(11)
Si2 C14 1.8471(17)
Si2 C15 1.8691(16)
Si2 C13 1.8769(16)
N1 C1 1.4491(16)
N2 C16 1.3621(15)
N2 C17 1.3932(16)
N2 C19 1.4861(16)
N3 C16 1.3584(15)
N3 C18 1.3895(16)
N3 C24 1.4942(15)
C1 C6 1.4139(19)
C1 C2 1.4182(18)
C2 C3 1.3952(19)
C2 C7 1.521(2)
C3 C4 1.383(2)
C3 H3 0.9500
C4 C5 1.384(2)
C4 H4 0.9500
C5 C6 1.3957(19)
C5 H5 0.9500
C6 C10 1.5210(19)
C7 C8 1.532(2)
C7 C9 1.534(2)
C7 H7 1.0000
C8 H8A 0.9800
C8 H8B 0.9800
C8 H8C 0.9800
C9 H9A 0.9800
C9 H9B 0.9800
C9 H9C 0.9800
C10 C12 1.530(2)
C10 C11 1.5354(19)
C10 H10 1.0000
C11 H11A 0.9800
C11 H11B 0.9800
C11 H11C 0.9800
C12 H12A 0.9800
C12 H12B 0.9800
C12 H12C 0.9800
C13 H13A 0.9800
C13 H13B 0.9800
C13 H13C 0.9800
C14 H14A 0.9800
C14 H14B 0.9800
C14 H14C 0.9800
C15 H15A 0.9800
C15 H15B 0.9800
C15 H15C 0.9800
C17 C18 1.3542(19)
C17 C22 1.4968(18)
C18 C23 1.4967(18)
C19 C21 1.5215(18)
C19 C20 1.5257(18)
C19 H19 1.0000
C20 H20A 0.9800
C20 H20B 0.9800
C20 H20C 0.9800
C21 H21A 0.9800
C21 H21B 0.9800
C21 H21C 0.9800
C22 H22A 0.9800
C22 H22B 0.9800
C22 H22C 0.9800
C23 H23A 0.9800
C23 H23B 0.9800
C23 H23C 0.9800
C24 C26 1.5205(17)
C24 C25 1.5297(17)
C24 H24 1.0000
C25 H25A 0.9800
C25 H25B 0.9800
C25 H25C 0.9800
C26 H26A 0.9800
C26 H26B 0.9800
C26 H26C 0.9800
C27 C32 1.4175(19)
C27 C28 1.4173(19)
C28 C29 1.399(2)
C28 C42 1.505(3)
C28 C42' 1.515(3)
C29 C30 1.377(2)
C29 H29 0.9500
C30 C31 1.383(2)
C30 H30 0.9500
C31 C32 1.3970(19)
C31 H31 0.9500
C32 C33 1.498(2)
C33 C34 1.3983(19)
C33 C38 1.4057(19)
C34 C35 1.395(2)
C34 C39 1.500(2)
C35 C36 1.390(2)
C35 H35 0.9500
C36 C37 1.391(2)
C36 C40 1.511(2)
C37 C38 1.391(2)
C37 H37 0.9500
C38 C41 1.509(2)
C39 H39A 0.9800
C39 H39B 0.9800
C39 H39C 0.9800
C40 H40A 0.9800
C40 H40B 0.9800
C40 H40C 0.9800
C41 H41A 0.9800
C41 H41B 0.9800
C41 H41C 0.9800
C42 C43 1.3900
C42 C47 1.3900
C43 C44 1.3900
C43 C48 1.504(5)
C44 C45 1.3900
C45 C46 1.3900
C45 C49 1.519(4)
C46 C47 1.3900
C47 C50 1.512(5)
C48 H48A 0.9800
C48 H48B 0.9800
C48 H48C 0.9800
C49 H49A 0.9800
C49 H49B 0.9800
C49 H49C 0.9800
C50 H50A 0.9800
C50 H50B 0.9800
C50 H50C 0.9800
C42' C43' 1.3900
C42' C47' 1.3900
C43' C44' 1.3900
C43' C48' 1.510(4)
C44' C45' 1.3900
C45' C46' 1.3900
C45' C49' 1.526(4)
C46' C47' 1.3900
C47' C50' 1.507(4)
C48' H48D 0.9800
C48' H48E 0.9800
C48' H48F 0.9800
C49' H49D 0.9800
C49' H49E 0.9800
C49' H49F 0.9800
C50' H50D 0.9800
C50' H50E 0.9800
C50' H50F 0.9800

loop_
_geom_torsion_atom_site_label_1
_geom_torsion_atom_site_label_2
_geom_torsion_atom_site_label_3
_geom_torsion_atom_site_label_4
_geom_torsion
C27 P1 Si1 N1 -137.27(6)
C27 P1 Si1 C16 103.90(6)
C16 Si1 N1 C1 -55.98(10)
P1 Si1 N1 C1 180.00(8)
C16 Si1 N1 Si2 127.16(7)
P1 Si1 N1 Si2 3.14(9)
C14 Si2 N1 C1 -118.23(11)
C15 Si2 N1 C1 120.56(10)
C13 Si2 N1 C1 -1.17(12)
C14 Si2 N1 Si1 58.66(10)
C15 Si2 N1 Si1 -62.55(10)
C13 Si2 N1 Si1 175.72(8)
Si1 N1 C1 C6 99.99(12)
Si2 N1 C1 C6 -82.88(13)
Si1 N1 C1 C2 -82.48(13)
Si2 N1 C1 C2 94.65(12)
C6 C1 C2 C3 1.82(18)
N1 C1 C2 C3 -175.75(11)
C6 C1 C2 C7 179.75(12)
N1 C1 C2 C7 2.19(18)
C1 C2 C3 C4 0.1(2)
C7 C2 C3 C4 -177.95(13)
C2 C3 C4 C5 -1.1(2)
C3 C4 C5 C6 0.1(2)
C4 C5 C6 C1 1.8(2)
C4 C5 C6 C10 -178.30(13)
C2 C1 C6 C5 -2.74(18)
N1 C1 C6 C5 174.80(11)
C2 C1 C6 C10 177.36(11)
N1 C1 C6 C10 -5.10(18)
C3 C2 C7 C8 66.34(17)
C1 C2 C7 C8 -111.62(15)
C3 C2 C7 C9 -56.61(16)
C1 C2 C7 C9 125.43(14)
C5 C6 C10 C12 51.78(16)
C1 C6 C10 C12 -128.31(13)
C5 C6 C10 C11 -70.79(17)
C1 C6 C10 C11 109.12(15)
C18 N3 C16 N2 2.45(13)
C24 N3 C16 N2 -175.30(10)
C18 N3 C16 Si1 -164.73(9)
C24 N3 C16 Si1 17.52(15)
C17 N2 C16 N3 -2.43(13)
C19 N2 C16 N3 172.89(10)
C17 N2 C16 Si1 164.85(9)
C19 N2 C16 Si1 -19.83(16)
N1 Si1 C16 N3 -97.33(10)
P1 Si1 C16 N3 29.05(11)
N1 Si1 C16 N2 98.01(10)
P1 Si1 C16 N2 -135.60(9)
C16 N2 C17 C18 1.51(14)
C19 N2 C17 C18 -173.63(11)
C16 N2 C17 C22 179.23(13)
C19 N2 C17 C22 4.1(2)
N2 C17 C18 N3 0.03(14)
C22 C17 C18 N3 -177.64(13)
N2 C17 C18 C23 179.25(13)
C22 C17 C18 C23 1.6(2)
C16 N3 C18 C17 -1.57(14)
C24 N3 C18 C17 176.07(11)
C16 N3 C18 C23 179.19(13)
C24 N3 C18 C23 -3.2(2)
C16 N2 C19 C21 108.13(13)
C17 N2 C19 C21 -77.34(15)
C16 N2 C19 C20 -123.97(12)
C17 N2 C19 C20 50.56(16)
C16 N3 C24 C26 -113.97(12)
C18 N3 C24 C26 68.67(15)
C16 N3 C24 C25 119.10(12)
C18 N3 C24 C25 -58.26(16)
Si1 P1 C27 C32 -103.45(10)
Si1 P1 C27 C28 89.22(11)
C32 C27 C28 C29 1.8(2)
P1 C27 C28 C29 169.52(11)
C32 C27 C28 C42 177.9(4)
P1 C27 C28 C42 -14.4(4)
C32 C27 C28 C42' -169.0(3)
P1 C27 C28 C42' -1.3(3)
C27 C28 C29 C30 -0.2(2)
C42 C28 C29 C30 -176.8(3)
C42' C28 C29 C30 171.4(3)
C28 C29 C30 C31 -1.1(3)
C29 C30 C31 C32 0.6(3)
C30 C31 C32 C27 1.2(2)
C30 C31 C32 C33 -175.52(15)
C28 C27 C32 C31 -2.3(2)
P1 C27 C32 C31 -170.42(11)
C28 C27 C32 C33 174.01(12)
P1 C27 C32 C33 5.92(18)
C31 C32 C33 C34 -90.09(16)
C27 C32 C33 C34 93.35(16)
C31 C32 C33 C38 81.64(16)
C27 C32 C33 C38 -94.92(16)
C38 C33 C34 C35 -0.11(18)
C32 C33 C34 C35 171.62(12)
C38 C33 C34 C39 -179.70(12)
C32 C33 C34 C39 -7.97(18)
C33 C34 C35 C36 -2.0(2)
C39 C34 C35 C36 177.60(12)
C34 C35 C36 C37 1.8(2)
C34 C35 C36 C40 -179.71(13)
C35 C36 C37 C38 0.6(2)
C40 C36 C37 C38 -177.97(14)
C36 C37 C38 C33 -2.6(2)
C36 C37 C38 C41 174.18(13)
C34 C33 C38 C37 2.33(18)
C32 C33 C38 C37 -169.49(12)
C34 C33 C38 C41 -174.47(12)
C32 C33 C38 C41 13.71(18)
C29 C28 C42 C43 78.9(6)
C27 C28 C42 C43 -97.4(6)
C42' C28 C42 C43 -173(4)
C29 C28 C42 C47 -99.5(4)
C27 C28 C42 C47 84.1(5)
C42' C28 C42 C47 9(3)
C47 C42 C43 C44 0.0
C28 C42 C43 C44 -178.4(8)
C47 C42 C43 C48 177.9(7)
C28 C42 C43 C48 -0.5(8)
C42 C43 C44 C45 0.0
C48 C43 C44 C45 -177.8(7)
C43 C44 C45 C46 0.0
C43 C44 C45 C49 -174.9(6)
C44 C45 C46 C47 0.0
C49 C45 C46 C47 174.8(6)
C45 C46 C47 C42 0.0
C45 C46 C47 C50 -177.0(8)
C43 C42 C47 C46 0.0
C28 C42 C47 C46 178.5(8)
C43 C42 C47 C50 176.8(8)
C28 C42 C47 C50 -4.7(7)
C29 C28 C42' C43' 77.5(4)
C27 C28 C42' C43' -111.2(4)
C42 C28 C42' C43' 1(3)
C29 C28 C42' C47' -92.7(4)
C27 C28 C42' C47' 78.6(4)
C42 C28 C42' C47' -169(4)
C47' C42' C43' C44' 0.0
C28 C42' C43' C44' -170.3(6)
C47' C42' C43' C48' 178.4(5)
C28 C42' C43' C48' 8.1(5)
C42' C43' C44' C45' 0.0
C48' C43' C44' C45' -178.5(5)
C43' C44' C45' C46' 0.0
C43' C44' C45' C49' -177.3(4)
C44' C45' C46' C47' 0.0
C49' C45' C46' C47' 177.4(4)
C45' C46' C47' C42' 0.0
C45' C46' C47' C50' 179.9(6)
C43' C42' C47' C46' 0.0
C28 C42' C47' C46' 170.1(6)
C43' C42' C47' C50' -179.9(6)
C28 C42' C47' C50' -9.8(5)
